data_2312510
loop_
_publ_author_name
'Abrahams, Brendan F.'
'Commons, Christopher J.'
'Hudson, Timothy A.'
'Sanchez-Arlt, Robin'

_publ_section_title
;
 Supramolecular hydrogen-bonded networks formed from copper(II)
 carboxylate dimers.
;
_journal_coeditor_code JX3083
_journal_issue 6
_journal_name_full 'Acta crystallographica. Section C, Structural chemistry'
_journal_paper_doi 10.1107/S2053229624004534
_journal_volume 80
_journal_year 2024
_chemical_formula_iupac '(C8 H20 N) [Cu2 (C7 H5 O3)2 (C7 H4.5 O3)2 (C H4 O) (H2 O)], 2C4 H8 O2'
_chemical_formula_moiety 'C8 H20 N +, C29 H25 Cu2 O14 -, 2(C4 H8 O2)'
_chemical_formula_sum 'C45 H61 Cu2 N O18'
_chemical_formula_weight 1031.02
_chemical_name_systematic
;
Tetraethylammonium
aquatris(\m-4-hydroxybenzoato)methanol(\m-4-oxidobenzoato)dicopper(II) dioxane
disolvate
;
_space_group_crystal_system triclinic
_space_group_IT_number 2
_space_group_name_Hall '-P 1'
_space_group_name_H-M_alt 'P -1'
_atom_sites_solution_hydrogens mixed
_atom_sites_solution_primary dual
_audit_creation_method
;
Olex2 1.5
(compiled 2024.02.16 svn.r378c4104 for OlexSys, GUI svn.r6928)
;
_cell_angle_alpha 76.132(4)
_cell_angle_beta 69.646(3)
_cell_angle_gamma 75.304(4)
_cell_formula_units_Z 1
_cell_length_a 10.1659(4)
_cell_length_b 10.7383(6)
_cell_length_c 12.9878(4)
_cell_measurement_reflns_used 7244
_cell_measurement_temperature 100.00(10)
_cell_measurement_theta_max 77.7690
_cell_measurement_theta_min 3.6790
_cell_volume 1267.74(10)
_computing_cell_refinement
;
CrysAlis PRO (Rigaku OD, 2018)
;
_computing_data_collection
;
CrysAlis PRO (Rigaku OD, 2018)
;
_computing_data_reduction
;
CrysAlis PRO (Rigaku OD, 2018)
;
_computing_molecular_graphics
;
OLEX2 (Dolomanov <i>et al.</i>, 2009)
;
_computing_publication_material
;
OLEX2 (Dolomanov <i>et al.</i>, 2009)
;
_computing_structure_refinement
;
SHELXL2018 (Sheldrick, 2015<i>b</i>)
;
_diffrn_ambient_temperature 100.00(10)
_diffrn_detector_area_resol_mean 10.0000
_diffrn_measured_fraction_theta_full 0.995
_diffrn_measured_fraction_theta_max 0.973
_diffrn_measurement_device 'four-circle diffractometer'
_diffrn_measurement_device_type 'Rigaku XtaLAB Synergy Dualflex diffractometer with a HyPix detector'
_diffrn_measurement_method '\w scans'
_diffrn_radiation_type CuK\a
_diffrn_radiation_wavelength 1.54184
_diffrn_reflns_av_R_equivalents 0.0467
_diffrn_reflns_av_unetI/netI 0.0414
_diffrn_reflns_limit_h_max 12
_diffrn_reflns_limit_h_min -12
_diffrn_reflns_limit_k_max 13
_diffrn_reflns_limit_k_min -13
_diffrn_reflns_limit_l_max 16
_diffrn_reflns_limit_l_min -13
_diffrn_reflns_number 17988
_diffrn_reflns_theta_full 67.684
_diffrn_reflns_theta_max 77.953
_diffrn_reflns_theta_min 5.776
_exptl_absorpt_coefficient_mu 1.630
_exptl_absorpt_correction_T_max 1.00000
_exptl_absorpt_correction_T_min 0.88532
_exptl_absorpt_correction_type multi-scan
_exptl_absorpt_process_details
;
(CrysAlis PRO; Rigaku OD, 2018)
;
_exptl_crystal_colour 'clear blue'
_exptl_crystal_density_diffrn 1.350
_exptl_crystal_description irregular
_exptl_crystal_F_000 540
_exptl_crystal_size_max 0.165
_exptl_crystal_size_mid 0.115
_exptl_crystal_size_min 0.054
_refine_diff_density_max 0.725
_refine_diff_density_min -0.998
_refine_ls_extinction_method none
_refine_ls_goodness_of_fit_ref 1.064
_refine_ls_hydrogen_treatment mixed
_refine_ls_matrix_type full
_refine_ls_number_parameters 459
_refine_ls_number_reflns 5262
_refine_ls_number_restraints 419
_refine_ls_restrained_S_all 1.036
_refine_ls_R_factor_all 0.0727
_refine_ls_R_factor_gt 0.0679
_refine_ls_shift/su_max 0.001
_refine_ls_shift/su_mean 0.000
_refine_ls_structure_factor_coef Fsqd
_refine_ls_weighting_details 'w=1/[\s^2^(Fo^2^)+(0.1206P)^2^+1.2732P] where P=(Fo^2^+2Fc^2^)/3'
_refine_ls_weighting_scheme calc
_refine_ls_wR_factor_gt 0.1951
_refine_ls_wR_factor_ref 0.1999
_reflns_number_gt 4672
_reflns_number_total 5262
_reflns_threshold_expression 'I > 2\s(I)'
_cod_data_source_file jx3083.cif
_cod_data_source_block compound_2
_cod_database_code 2312510
_shelx_space_group_comment
;
The symmetry employed for this shelxl refinement is uniquely defined
by the following loop, which should always be used as a source of
symmetry information in preference to the above space-group names.
They are only intended as comments.
;
_shelx_estimated_absorpt_t_min 0.775
_shelx_estimated_absorpt_t_max 0.917

loop_
_space_group_symop_operation_xyz
'x, y, z'
'-x, -y, -z'

loop_
_atom_site_type_symbol
_atom_site_label
_atom_site_fract_x
_atom_site_fract_y
_atom_site_fract_z
_atom_site_U_iso_or_equiv
_atom_site_adp_type
_atom_site_calc_flag
_atom_site_occupancy
_atom_site_disorder_assembly
_atom_site_disorder_group
Cu Cu1 0.55520(4) 0.10317(4) 0.44807(3) 0.03624(19) Uani d 1 . .
O O6 -0.1090(2) 0.2374(3) 0.18088(19) 0.0451(5) Uani d 1 . .
H H6 -0.083253 0.289897 0.121568 0.068 Uiso calc 1 . .
O O3 -0.0352(3) 0.4006(2) 0.99674(18) 0.0455(5) Uani d 1 . .
O O5 0.3102(3) -0.0326(2) 0.46488(19) 0.0430(5) Uani d 1 . .
O O8 0.6421(3) 0.2782(2) 0.3614(2) 0.0450(5) Uani d 0.5 A 1
H H8A 0.718610 0.258591 0.306740 0.067 Uiso d 1 . .
H H8B 0.693510 0.293540 0.397200 0.067 Uiso d 0.5 A 1
O O2 0.3211(2) 0.0083(2) 0.66128(18) 0.0424(5) Uani d 1 . .
O O1 0.4181(3) 0.1857(2) 0.5731(2) 0.0520(6) Uani d 1 . .
O O4 0.4064(3) 0.1441(3) 0.3743(2) 0.0514(6) Uani d 1 . .
C C12 -0.0038(3) 0.2006(3) 0.2307(3) 0.0405(7) Uani d 1 . .
C C1 0.3299(3) 0.1261(3) 0.6517(3) 0.0390(7) Uani d 1 . .
C C13 -0.0043(4) 0.0848(4) 0.3072(3) 0.0440(7) Uani d 1 . .
H H13 -0.075254 0.034120 0.322676 0.053 Uiso calc 1 . .
C C2 0.2303(3) 0.2005(3) 0.7402(3) 0.0405(7) Uani d 1 . .
C C8 0.3148(3) 0.0736(3) 0.3971(3) 0.0401(7) Uani d 1 . .
C C9 0.2033(3) 0.1182(3) 0.3399(3) 0.0397(7) Uani d 1 . .
C C5 0.0506(4) 0.3380(3) 0.9122(3) 0.0424(7) Uani d 1 . .
C C14 0.0996(4) 0.0446(3) 0.3603(3) 0.0423(7) Uani d 1 . .
H H14 0.100262 -0.034953 0.411719 0.051 Uiso calc 1 . .
C C3 0.2446(4) 0.3258(3) 0.7414(3) 0.0478(8) Uani d 1 . .
H H3A 0.316244 0.365169 0.682944 0.057 Uiso calc 1 . .
C C6 0.0339(4) 0.2132(4) 0.9099(3) 0.0494(8) Uani d 1 . .
H H6A -0.039305 0.174616 0.967266 0.059 Uiso calc 1 . .
C C11 0.0988(4) 0.2758(4) 0.2101(3) 0.0468(8) Uani d 1 . .
H H11 0.098196 0.355615 0.158966 0.056 Uiso calc 1 . .
C C10 0.2006(4) 0.2342(4) 0.2640(3) 0.0479(8) Uani d 1 . .
H H10 0.270647 0.285612 0.249253 0.057 Uiso calc 1 . .
C C7 0.1223(4) 0.1456(4) 0.8255(3) 0.0468(8) Uani d 1 . .
H H7 0.109673 0.060998 0.825413 0.056 Uiso calc 1 . .
C C4 0.1565(4) 0.3940(3) 0.8260(3) 0.0480(8) Uani d 1 . .
H H4 0.168138 0.479203 0.825243 0.058 Uiso calc 1 . .
N N1 0.5009(17) 0.0024(14) 1.0087(13) 0.0599(19) Uani d 0.5 B -1
C C28 0.4884(15) 0.1146(13) 1.0638(9) 0.098(4) Uani d 0.5 B -1
H H28A 0.473903 0.196396 1.010975 0.117 Uiso calc 0.5 B -1
H H28B 0.401301 0.116172 1.129078 0.117 Uiso calc 0.5 B -1
C C29 0.601(2) 0.1155(18) 1.0992(11) 0.110(5) Uani d 0.5 B -1
H H29A 0.661689 0.028477 1.102014 0.166 Uiso calc 0.5 B -1
H H29B 0.564592 0.139682 1.173625 0.166 Uiso calc 0.5 B -1
H H29C 0.657728 0.179149 1.047189 0.166 Uiso calc 0.5 B -1
C C30 0.5447(9) -0.1286(9) 1.0730(7) 0.061(2) Uani d 0.5 B -1
H H30A 0.553635 -0.196311 1.029685 0.073 Uiso calc 0.5 B -1
H H30B 0.640639 -0.132763 1.078163 0.073 Uiso calc 0.5 B -1
C C31 0.4511(16) -0.162(2) 1.1841(15) 0.065(4) Uani d 0.5 B -1
H H31A 0.442541 -0.096612 1.228873 0.097 Uiso calc 0.5 B -1
H H31B 0.490697 -0.248096 1.218277 0.097 Uiso calc 0.5 B -1
H H31C 0.356621 -0.162182 1.180436 0.097 Uiso calc 0.5 B -1
C C24 0.3558(15) 0.0152(14) 0.9974(18) 0.141(7) Uani d 0.5 B -1
H H24A 0.285781 0.040750 1.067429 0.169 Uiso calc 0.5 B -1
H H24B 0.345776 0.090811 0.937786 0.169 Uiso calc 0.5 B -1
C C25 0.3076(19) -0.0882(17) 0.9745(17) 0.137(8) Uani d 0.5 B -1
H H25A 0.302477 -0.161189 1.036869 0.206 Uiso calc 0.5 B -1
H H25B 0.374806 -0.118281 0.906230 0.206 Uiso calc 0.5 B -1
H H25C 0.212723 -0.055201 0.964780 0.206 Uiso calc 0.5 B -1
C C26 0.6057(15) 0.0192(11) 0.8945(7) 0.090(4) Uani d 0.5 B -1
H H26A 0.701856 0.001752 0.903545 0.107 Uiso calc 0.5 B -1
H H26B 0.603984 -0.050203 0.856995 0.107 Uiso calc 0.5 B -1
C C27 0.592(2) 0.142(2) 0.8181(16) 0.090(7) Uani d 0.5 B -1
H H27A 0.670504 0.137026 0.748239 0.135 Uiso calc 0.5 B -1
H H27B 0.595785 0.213382 0.851822 0.135 Uiso calc 0.5 B -1
H H27C 0.500650 0.159704 0.802766 0.135 Uiso calc 0.5 B -1
H H3 0.000000 0.500000 1.000000 0.09(2) Uiso d 1 . .
O O14 0.5243(8) 0.4043(7) 0.9358(6) 0.0728(17) Uani d 0.5 C 1
C C34 0.398(2) 0.4956(17) 0.9555(18) 0.077(4) Uani d 0.5 C 1
H H34A 0.319904 0.456490 0.955359 0.093 Uiso calc 0.5 C 1
H H34B 0.408427 0.571531 0.894432 0.093 Uiso calc 0.5 C 1
C C32 0.3596(13) 0.5413(12) 1.0644(11) 0.080(3) Uani d 0.5 C 1
H H32A 0.271056 0.608322 1.074551 0.096 Uiso calc 0.5 C 1
H H32B 0.342807 0.467156 1.126593 0.096 Uiso calc 0.5 C 1
O O13 0.4625(11) 0.3789(10) 1.0541(10) 0.128(4) Uani d 0.5 D 2
C C35 0.438(2) 0.563(2) 0.9224(19) 0.154(10) Uani d 0.5 D 2
H H35A 0.363689 0.635523 0.902420 0.184 Uiso calc 0.5 D 2
H H35B 0.490819 0.522107 0.855438 0.184 Uiso calc 0.5 D 2
C C33 0.371(4) 0.475(3) 1.001(3) 0.172(18) Uani d 0.5 D 2
H H33A 0.326123 0.430674 0.967518 0.206 Uiso calc 0.5 D 2
H H33B 0.294405 0.520442 1.058562 0.206 Uiso calc 0.5 D 2
C C15 0.6890(17) 0.3335(11) 0.4300(10) 0.098(4) Uani d 0.5 A 2
H H15A 0.607134 0.361106 0.492573 0.148 Uiso calc 0.5 A 2
H H15B 0.731581 0.409197 0.385658 0.148 Uiso calc 0.5 A 2
H H15C 0.760219 0.267967 0.458586 0.148 Uiso calc 0.5 A 2
O O7 0.6421(3) 0.2782(2) 0.3614(2) 0.0450(5) Uani d 0.5 A 2
O O10 0.8206(14) 0.4688(14) 0.6446(14) 0.071(3) Uani d 0.25 E 1
O O9 0.748(3) 0.385(3) 0.489(3) 0.070(3) Uani d 0.25 E 1
C C17 0.6706(18) 0.496(2) 0.6509(17) 0.071(3) Uani d 0.25 E 1
H H17A 0.620951 0.426873 0.702692 0.085 Uiso calc 0.25 E 1
H H17B 0.621969 0.581239 0.675776 0.085 Uiso calc 0.25 E 1
C C16 0.674(3) 0.500(3) 0.5373(18) 0.073(3) Uani d 0.25 E 1
H H16A 0.574587 0.518662 0.535516 0.088 Uiso calc 0.25 E 1
H H16B 0.719192 0.574521 0.489595 0.088 Uiso calc 0.25 E 1
C C19 0.886(2) 0.347(2) 0.5048(18) 0.074(3) Uani d 0.25 E 1
H H19A 0.949676 0.397624 0.441985 0.089 Uiso calc 0.25 E 1
H H19B 0.919569 0.254449 0.494465 0.089 Uiso calc 0.25 E 1
C C18 0.914(2) 0.355(2) 0.6033(19) 0.079(3) Uani d 0.25 E 1
H H18A 0.896272 0.276315 0.659827 0.095 Uiso calc 0.25 E 1
H H18B 1.014992 0.363034 0.585653 0.095 Uiso calc 0.25 E 1
O O11 0.741(4) 0.403(3) 0.480(3) 0.071(3) Uani d 0.25 F 3
C C20 0.637(2) 0.480(3) 0.5570(19) 0.072(3) Uani d 0.25 F 3
H H20A 0.564277 0.428706 0.607319 0.087 Uiso calc 0.25 F 3
H H20B 0.588377 0.557561 0.515925 0.087 Uiso calc 0.25 F 3
C C23 0.825(2) 0.306(2) 0.5402(18) 0.073(3) Uani d 0.25 F 3
H H23A 0.914974 0.272411 0.484547 0.088 Uiso calc 0.25 F 3
H H23B 0.773344 0.232200 0.574225 0.088 Uiso calc 0.25 F 3
C C22 0.866(2) 0.336(2) 0.6286(18) 0.075(3) Uani d 0.25 F 3
H H22A 0.887819 0.253077 0.678298 0.090 Uiso calc 0.25 F 3
H H22B 0.955753 0.371003 0.593313 0.090 Uiso calc 0.25 F 3
C C21 0.702(3) 0.523(2) 0.6224(19) 0.075(3) Uani d 0.25 F 3
H H21A 0.777256 0.570931 0.570094 0.090 Uiso calc 0.25 F 3
H H21B 0.628310 0.586357 0.666357 0.090 Uiso calc 0.25 F 3
O O12 0.7639(17) 0.4268(14) 0.6966(14) 0.078(3) Uani d 0.25 F 3

loop_
_atom_site_aniso_label
_atom_site_aniso_U_11
_atom_site_aniso_U_22
_atom_site_aniso_U_33
_atom_site_aniso_U_12
_atom_site_aniso_U_13
_atom_site_aniso_U_23
Cu1 0.0303(3) 0.0357(3) 0.0339(3) 0.00316(18) -0.00424(19) -0.00778(18)
O6 0.0370(11) 0.0558(14) 0.0363(11) -0.0026(10) -0.0081(9) -0.0072(10)
O3 0.0450(12) 0.0474(13) 0.0348(11) 0.0027(10) -0.0036(9) -0.0149(9)
O5 0.0455(12) 0.0401(11) 0.0414(12) -0.0041(9) -0.0159(10) -0.0030(9)
O8 0.0398(12) 0.0388(11) 0.0436(12) -0.0010(9) -0.0011(9) -0.0074(9)
O2 0.0391(11) 0.0456(12) 0.0363(11) -0.0056(9) -0.0014(9) -0.0134(9)
O1 0.0507(14) 0.0361(12) 0.0460(13) 0.0018(10) 0.0092(11) -0.0110(10)
O4 0.0393(12) 0.0496(14) 0.0600(15) -0.0088(10) -0.0218(11) 0.0112(11)
C12 0.0330(14) 0.0474(17) 0.0339(14) 0.0029(12) -0.0055(12) -0.0119(12)
C1 0.0352(15) 0.0411(16) 0.0336(14) 0.0043(12) -0.0074(12) -0.0097(12)
C13 0.0429(17) 0.0484(18) 0.0375(16) -0.0086(14) -0.0078(13) -0.0079(13)
C2 0.0367(15) 0.0423(16) 0.0353(15) 0.0028(12) -0.0072(12) -0.0097(12)
C8 0.0323(14) 0.0415(16) 0.0369(15) 0.0039(12) -0.0040(12) -0.0102(12)
C9 0.0342(15) 0.0407(16) 0.0362(15) 0.0015(12) -0.0047(12) -0.0097(12)
C5 0.0394(16) 0.0486(17) 0.0323(14) 0.0023(13) -0.0054(12) -0.0134(13)
C14 0.0441(17) 0.0410(16) 0.0362(15) -0.0037(13) -0.0082(13) -0.0066(12)
C3 0.0461(18) 0.0410(17) 0.0401(17) 0.0031(14) 0.0020(14) -0.0119(13)
C6 0.0462(18) 0.056(2) 0.0393(17) -0.0112(15) 0.0013(14) -0.0161(15)
C11 0.0387(17) 0.0439(17) 0.0497(18) -0.0009(13) -0.0119(14) -0.0026(14)
C10 0.0391(17) 0.0446(18) 0.0539(19) -0.0048(14) -0.0144(15) -0.0001(15)
C7 0.0453(18) 0.0514(19) 0.0405(17) -0.0049(15) -0.0052(14) -0.0179(14)
C4 0.0484(19) 0.0392(16) 0.0440(17) 0.0002(14) -0.0020(14) -0.0112(13)
N1 0.051(3) 0.066(3) 0.056(5) 0.016(2) -0.020(3) -0.020(3)
C28 0.140(11) 0.088(7) 0.049(5) -0.015(7) -0.002(6) -0.029(5)
C29 0.165(16) 0.118(11) 0.070(7) -0.035(11) -0.068(9) 0.000(7)
C30 0.055(4) 0.070(5) 0.051(4) 0.016(4) -0.021(3) -0.023(4)
C31 0.055(7) 0.067(8) 0.065(6) 0.010(6) -0.022(5) -0.016(5)
C24 0.077(7) 0.098(9) 0.241(18) -0.020(7) -0.092(10) 0.052(10)
C25 0.118(12) 0.147(14) 0.168(16) -0.070(12) -0.100(12) 0.069(13)
C26 0.115(9) 0.076(6) 0.047(4) 0.031(6) -0.010(5) -0.028(4)
C27 0.105(16) 0.080(10) 0.061(7) 0.025(10) -0.024(8) -0.018(6)
O14 0.070(4) 0.068(4) 0.080(4) -0.004(3) -0.021(3) -0.023(3)
C34 0.072(8) 0.053(8) 0.122(12) -0.013(6) -0.045(9) -0.019(9)
C32 0.059(6) 0.065(6) 0.099(8) -0.011(5) -0.004(5) -0.014(6)
O13 0.104(7) 0.107(7) 0.166(11) -0.052(6) -0.056(8) 0.047(7)
C35 0.17(2) 0.138(15) 0.19(2) -0.065(15) -0.140(18) 0.055(15)
C33 0.105(17) 0.096(15) 0.32(5) -0.043(13) -0.12(2) 0.07(2)
C15 0.136(11) 0.069(7) 0.088(8) -0.049(7) 0.002(7) -0.029(6)
O7 0.0398(12) 0.0388(11) 0.0436(12) -0.0010(9) -0.0011(9) -0.0074(9)
O10 0.064(5) 0.063(5) 0.087(6) 0.014(4) -0.028(4) -0.033(5)
O9 0.067(5) 0.063(6) 0.074(5) 0.006(4) -0.011(4) -0.036(5)
C17 0.069(5) 0.063(6) 0.076(6) 0.010(5) -0.021(5) -0.029(5)
C16 0.070(6) 0.065(6) 0.078(5) 0.010(5) -0.018(5) -0.030(5)
C19 0.068(5) 0.059(6) 0.079(6) 0.013(5) -0.006(5) -0.031(5)
C18 0.069(6) 0.065(6) 0.092(6) 0.013(5) -0.021(5) -0.026(5)
O11 0.069(5) 0.060(6) 0.073(5) 0.008(4) -0.009(4) -0.030(5)
C20 0.067(6) 0.066(6) 0.076(5) 0.011(5) -0.018(5) -0.029(5)
C23 0.068(6) 0.060(6) 0.080(6) 0.009(5) -0.010(5) -0.030(5)
C22 0.064(6) 0.063(6) 0.088(6) 0.013(5) -0.017(5) -0.030(5)
C21 0.073(5) 0.067(6) 0.084(6) 0.016(5) -0.027(5) -0.032(5)
O12 0.069(5) 0.068(6) 0.091(6) 0.017(4) -0.028(5) -0.030(5)

loop_
_atom_type_symbol
_atom_type_description
_atom_type_scat_dispersion_real
_atom_type_scat_dispersion_imag
_atom_type_scat_source
C C 0.0181 0.0091 'International Tables Vol C Tables 4.2.6.8 and 6.1.1.4'
H H 0.0000 0.0000 'International Tables Vol C Tables 4.2.6.8 and 6.1.1.4'
Cu Cu -1.9646 0.5888 'International Tables Vol C Tables 4.2.6.8 and 6.1.1.4'
N N 0.0311 0.0180 'International Tables Vol C Tables 4.2.6.8 and 6.1.1.4'
O O 0.0492 0.0322 'International Tables Vol C Tables 4.2.6.8 and 6.1.1.4'

loop_
_geom_angle_atom_site_label_1
_geom_angle_atom_site_label_2
_geom_angle_atom_site_label_3
_geom_angle_site_symmetry_1
_geom_angle_site_symmetry_3
_geom_angle
_geom_angle_publ_flag
O5 Cu1 Cu1 2_656 2_656 84.72(7) ?
O5 Cu1 O8 2_656 . 96.44(10) ?
O5 Cu1 O4 2_656 . 169.41(10) ?
O5 Cu1 O7 2_656 . 96.44(10) ?
O8 Cu1 Cu1 . 2_656 178.59(7) ?
O2 Cu1 Cu1 2_656 2_656 84.69(7) ?
O2 Cu1 O5 2_656 2_656 88.27(10) ?
O2 Cu1 O8 2_656 . 96.14(9) ?
O2 Cu1 O1 2_656 . 169.50(10) ?
O2 Cu1 O4 2_656 . 90.21(11) ?
O2 Cu1 O7 2_656 . 96.14(9) ?
O1 Cu1 Cu1 . 2_656 84.85(8) ?
O1 Cu1 O5 . 2_656 89.95(11) ?
O1 Cu1 O8 . . 94.34(10) ?
O1 Cu1 O4 . . 89.64(12) ?
O1 Cu1 O7 . . 94.34(10) ?
O4 Cu1 Cu1 . 2_656 84.70(8) ?
O4 Cu1 O8 . . 94.14(10) ?
O4 Cu1 O7 . . 94.14(10) ?
C12 O6 H6 . . 109.5 ?
C5 O3 H3 . . 114.8(2) ?
C8 O5 Cu1 . 2_656 122.7(2) ?
Cu1 O8 H8A . . 109.4 ?
Cu1 O8 H8B . . 109.6 ?
H8A O8 H8B . . 90.7 ?
C1 O2 Cu1 . 2_656 122.8(2) ?
C1 O1 Cu1 . . 122.5(2) ?
C8 O4 Cu1 . . 122.7(2) ?
O6 C12 C13 . . 117.3(3) ?
O6 C12 C11 . . 122.6(3) ?
C11 C12 C13 . . 120.1(3) ?
O2 C1 C2 . . 117.8(3) ?
O1 C1 O2 . . 125.1(3) ?
O1 C1 C2 . . 117.1(3) ?
C12 C13 H13 . . 120.4 ?
C14 C13 C12 . . 119.2(3) ?
C14 C13 H13 . . 120.4 ?
C3 C2 C1 . . 120.6(3) ?
C3 C2 C7 . . 118.4(3) ?
C7 C2 C1 . . 120.9(3) ?
O5 C8 C9 . . 117.2(3) ?
O4 C8 O5 . . 125.1(3) ?
O4 C8 C9 . . 117.7(3) ?
C14 C9 C8 . . 120.8(3) ?
C14 C9 C10 . . 118.4(3) ?
C10 C9 C8 . . 120.8(3) ?
O3 C5 C6 . . 119.6(3) ?
O3 C5 C4 . . 121.7(3) ?
C4 C5 C6 . . 118.7(3) ?
C13 C14 C9 . . 121.3(3) ?
C13 C14 H14 . . 119.3 ?
C9 C14 H14 . . 119.3 ?
C2 C3 H3A . . 119.4 ?
C4 C3 C2 . . 121.2(3) ?
C4 C3 H3A . . 119.4 ?
C5 C6 H6A . . 119.6 ?
C7 C6 C5 . . 120.8(3) ?
C7 C6 H6A . . 119.6 ?
C12 C11 H11 . . 120.1 ?
C10 C11 C12 . . 119.7(3) ?
C10 C11 H11 . . 120.1 ?
C9 C10 H10 . . 119.3 ?
C11 C10 C9 . . 121.3(3) ?
C11 C10 H10 . . 119.3 ?
C2 C7 H7 . . 119.7 ?
C6 C7 C2 . . 120.6(3) ?
C6 C7 H7 . . 119.7 ?
C5 C4 H4 . . 119.9 ?
C3 C4 C5 . . 120.2(3) ?
C3 C4 H4 . . 119.9 ?
C28 N1 C24 . . 105.1(13) ?
C30 N1 C28 . . 113.5(12) ?
C30 N1 C24 . . 110.9(12) ?
C26 N1 C28 . . 108.9(11) ?
C26 N1 C30 . . 109.8(11) ?
C26 N1 C24 . . 108.4(14) ?
N1 C28 H28A . . 108.0 ?
N1 C28 H28B . . 108.0 ?
H28A C28 H28B . . 107.2 ?
C29 C28 N1 . . 117.2(13) ?
C29 C28 H28A . . 108.0 ?
C29 C28 H28B . . 108.0 ?
C28 C29 H29A . . 109.5 ?
C28 C29 H29B . . 109.5 ?
C28 C29 H29C . . 109.5 ?
H29A C29 H29B . . 109.5 ?
H29A C29 H29C . . 109.5 ?
H29B C29 H29C . . 109.5 ?
N1 C30 H30A . . 108.2 ?
N1 C30 H30B . . 108.2 ?
H30A C30 H30B . . 107.3 ?
C31 C30 N1 . . 116.6(10) ?
C31 C30 H30A . . 108.2 ?
C31 C30 H30B . . 108.2 ?
C30 C31 H31A . . 109.5 ?
C30 C31 H31B . . 109.5 ?
C30 C31 H31C . . 109.5 ?
H31A C31 H31B . . 109.5 ?
H31A C31 H31C . . 109.5 ?
H31B C31 H31C . . 109.5 ?
N1 C24 H24A . . 106.3 ?
N1 C24 H24B . . 106.3 ?
H24A C24 H24B . . 106.4 ?
C25 C24 N1 . . 124.1(13) ?
C25 C24 H24A . . 106.3 ?
C25 C24 H24B . . 106.3 ?
C24 C25 H25A . . 109.5 ?
C24 C25 H25B . . 109.5 ?
C24 C25 H25C . . 109.5 ?
H25A C25 H25B . . 109.5 ?
H25A C25 H25C . . 109.5 ?
H25B C25 H25C . . 109.5 ?
N1 C26 H26A . . 107.2 ?
N1 C26 H26B . . 107.2 ?
H26A C26 H26B . . 106.9 ?
C27 C26 N1 . . 120.4(12) ?
C27 C26 H26A . . 107.2 ?
C27 C26 H26B . . 107.2 ?
C26 C27 H27A . . 109.5 ?
C26 C27 H27B . . 109.5 ?
C26 C27 H27C . . 109.5 ?
H27A C27 H27B . . 109.5 ?
H27A C27 H27C . . 109.5 ?
H27B C27 H27C . . 109.5 ?
C34 O14 C32 . 2_667 110.4(10) ?
O14 C34 H34A . . 109.2 ?
O14 C34 H34B . . 109.2 ?
O14 C34 C32 . . 112.2(14) ?
H34A C34 H34B . . 107.9 ?
C32 C34 H34A . . 109.2 ?
C32 C34 H34B . . 109.2 ?
O14 C32 C34 2_667 . 108.5(11) ?
O14 C32 H32A 2_667 . 110.0 ?
O14 C32 H32B 2_667 . 110.0 ?
C34 C32 H32A . . 110.0 ?
C34 C32 H32B . . 110.0 ?
H32A C32 H32B . . 108.4 ?
C33 O13 C35 . 2_667 111.5(16) ?
O13 C35 H35A 2_667 . 107.6 ?
O13 C35 H35B 2_667 . 107.6 ?
H35A C35 H35B . . 107.0 ?
C33 C35 H35A . . 107.6 ?
C33 C35 H35B . . 107.6 ?
O13 C33 H33A . . 108.8 ?
O13 C33 H33B . . 108.8 ?
C35 C33 O13 . . 114(2) ?
C35 C33 H33A . . 108.8 ?
C35 C33 H33B . . 108.8 ?
H33A C33 H33B . . 107.7 ?
H15A C15 H15B . . 109.5 ?
H15A C15 H15C . . 109.5 ?
H15B C15 H15C . . 109.5 ?
O7 C15 H15A . . 109.5 ?
O7 C15 H15B . . 109.5 ?
O7 C15 H15C . . 109.5 ?
Cu1 O7 H8A . . 109.4 ?
C15 O7 Cu1 . . 113.1(5) ?
C15 O7 H8A . . 104.8 ?
C18 O10 C17 . . 120.7(17) ?
C19 O9 C16 . . 109(2) ?
O10 C17 H17A . . 111.0 ?
O10 C17 H17B . . 111.0 ?
H17A C17 H17B . . 109.0 ?
C16 C17 O10 . . 103.7(17) ?
C16 C17 H17A . . 111.0 ?
C16 C17 H17B . . 111.0 ?
O9 C16 C17 . . 117(3) ?
O9 C16 H16A . . 108.1 ?
O9 C16 H16B . . 108.1 ?
C17 C16 H16A . . 108.1 ?
C17 C16 H16B . . 108.1 ?
H16A C16 H16B . . 107.3 ?
O9 C19 H19A . . 106.2 ?
O9 C19 H19B . . 106.2 ?
O9 C19 C18 . . 124.3(19) ?
H19A C19 H19B . . 106.4 ?
C18 C19 H19A . . 106.2 ?
C18 C19 H19B . . 106.2 ?
O10 C18 C19 . . 107.2(16) ?
O10 C18 H18A . . 110.3 ?
O10 C18 H18B . . 110.3 ?
C19 C18 H18A . . 110.3 ?
C19 C18 H18B . . 110.3 ?
H18A C18 H18B . . 108.5 ?
C20 O11 C23 . . 107(2) ?
O11 C20 H20A . . 109.4 ?
O11 C20 H20B . . 109.4 ?
O11 C20 C21 . . 111(2) ?
H20A C20 H20B . . 108.0 ?
C21 C20 H20A . . 109.4 ?
C21 C20 H20B . . 109.4 ?
O11 C23 H23A . . 106.9 ?
O11 C23 H23B . . 106.9 ?
O11 C23 C22 . . 121.6(19) ?
H23A C23 H23B . . 106.7 ?
C22 C23 H23A . . 106.9 ?
C22 C23 H23B . . 106.9 ?
C23 C22 H22A . . 108.1 ?
C23 C22 H22B . . 108.1 ?
H22A C22 H22B . . 107.3 ?
O12 C22 C23 . . 117.0(16) ?
O12 C22 H22A . . 108.1 ?
O12 C22 H22B . . 108.1 ?
C20 C21 H21A . . 107.8 ?
C20 C21 H21B . . 107.8 ?
H21A C21 H21B . . 107.2 ?
O12 C21 C20 . . 118(2) ?
O12 C21 H21A . . 107.8 ?
O12 C21 H21B . . 107.8 ?
C21 O12 C22 . . 105.2(17) ?

loop_
_geom_bond_atom_site_label_1
_geom_bond_atom_site_label_2
_geom_bond_site_symmetry_2
_geom_bond_distance
_geom_bond_publ_flag
Cu1 Cu1 2_656 2.6010(9) ?
Cu1 O5 2_656 1.965(2) ?
Cu1 O8 . 2.172(2) ?
Cu1 O2 2_656 1.960(2) ?
Cu1 O1 . 1.963(2) ?
Cu1 O4 . 1.967(2) ?
Cu1 O7 . 2.172(2) ?
O6 H6 . 0.8400 ?
O6 C12 . 1.365(4) ?
O3 C5 . 1.344(4) ?
O3 H3 . 1.223(3) ?
O5 C8 . 1.263(4) ?
O8 H8A . 0.8704 ?
O8 H8B . 0.8746 ?
O2 C1 . 1.264(4) ?
O1 C1 . 1.264(4) ?
O4 C8 . 1.259(4) ?
C12 C13 . 1.393(5) ?
C12 C11 . 1.393(5) ?
C1 C2 . 1.484(4) ?
C13 H13 . 0.9500 ?
C13 C14 . 1.382(5) ?
C2 C3 . 1.394(5) ?
C2 C7 . 1.396(5) ?
C8 C9 . 1.486(5) ?
C9 C14 . 1.391(5) ?
C9 C10 . 1.391(5) ?
C5 C6 . 1.401(5) ?
C5 C4 . 1.394(5) ?
C14 H14 . 0.9500 ?
C3 H3A . 0.9500 ?
C3 C4 . 1.383(5) ?
C6 H6A . 0.9500 ?
C6 C7 . 1.379(5) ?
C11 H11 . 0.9500 ?
C11 C10 . 1.371(5) ?
C10 H10 . 0.9500 ?
C7 H7 . 0.9500 ?
C4 H4 . 0.9500 ?
N1 C28 . 1.501(14) ?
N1 C30 . 1.500(13) ?
N1 C24 . 1.501(14) ?
N1 C26 . 1.496(14) ?
C28 H28A . 0.9900 ?
C28 H28B . 0.9900 ?
C28 C29 . 1.380(15) ?
C29 H29A . 0.9800 ?
C29 H29B . 0.9800 ?
C29 H29C . 0.9800 ?
C30 H30A . 0.9900 ?
C30 H30B . 0.9900 ?
C30 C31 . 1.443(14) ?
C31 H31A . 0.9800 ?
C31 H31B . 0.9800 ?
C31 H31C . 0.9800 ?
C24 H24A . 0.9900 ?
C24 H24B . 0.9900 ?
C24 C25 . 1.449(15) ?
C25 H25A . 0.9800 ?
C25 H25B . 0.9800 ?
C25 H25C . 0.9800 ?
C26 H26A . 0.9900 ?
C26 H26B . 0.9900 ?
C26 C27 . 1.459(15) ?
C27 H27A . 0.9800 ?
C27 H27B . 0.9800 ?
C27 H27C . 0.9800 ?
O14 C34 . 1.39(2) ?
O14 C32 2_667 1.442(15) ?
C34 H34A . 0.9900 ?
C34 H34B . 0.9900 ?
C34 C32 . 1.50(2) ?
C32 H32A . 0.9900 ?
C32 H32B . 0.9900 ?
O13 C35 2_667 1.46(2) ?
O13 C33 . 1.42(3) ?
C35 H35A . 0.9900 ?
C35 H35B . 0.9900 ?
C35 C33 . 1.34(3) ?
C33 H33A . 0.9900 ?
C33 H33B . 0.9900 ?
C15 H15A . 0.9800 ?
C15 H15B . 0.9800 ?
C15 H15C . 0.9800 ?
C15 O7 . 1.437(13) ?
O7 H8A . 0.8704 ?
O10 C17 . 1.454(14) ?
O10 C18 . 1.430(14) ?
O9 C16 . 1.434(15) ?
O9 C19 . 1.431(16) ?
C17 H17A . 0.9900 ?
C17 H17B . 0.9900 ?
C17 C16 . 1.453(17) ?
C16 H16A . 0.9900 ?
C16 H16B . 0.9900 ?
C19 H19A . 0.9900 ?
C19 H19B . 0.9900 ?
C19 C18 . 1.433(17) ?
C18 H18A . 0.9900 ?
C18 H18B . 0.9900 ?
O11 C20 . 1.426(16) ?
O11 C23 . 1.436(16) ?
C20 H20A . 0.9900 ?
C20 H20B . 0.9900 ?
C20 C21 . 1.449(17) ?
C23 H23A . 0.9900 ?
C23 H23B . 0.9900 ?
C23 C22 . 1.476(17) ?
C22 H22A . 0.9900 ?
C22 H22B . 0.9900 ?
C22 O12 . 1.439(14) ?
C21 H21A . 0.9900 ?
C21 H21B . 0.9900 ?
C21 O12 . 1.417(15) ?

loop_
_geom_torsion_atom_site_label_1
_geom_torsion_atom_site_label_2
_geom_torsion_atom_site_label_3
_geom_torsion_atom_site_label_4
_geom_torsion_site_symmetry_1
_geom_torsion_site_symmetry_2
_geom_torsion_site_symmetry_3
_geom_torsion_site_symmetry_4
_geom_torsion
_geom_torsion_publ_flag
Cu1 O5 C8 O4 2_656 . . . 2.4(5) ?
Cu1 O5 C8 C9 2_656 . . . -177.73(19) ?
Cu1 O2 C1 O1 2_656 . . . -0.7(5) ?
Cu1 O2 C1 C2 2_656 . . . -179.9(2) ?
Cu1 O1 C1 O2 . . . . 1.9(5) ?
Cu1 O1 C1 C2 . . . . -179.0(2) ?
Cu1 O4 C8 O5 . . . . -3.2(5) ?
Cu1 O4 C8 C9 . . . . 177.0(2) ?
O6 C12 C13 C14 . . . . -179.4(3) ?
O6 C12 C11 C10 . . . . 179.1(3) ?
O3 C5 C6 C7 . . . . -178.6(3) ?
O3 C5 C4 C3 . . . . 178.8(3) ?
O5 C8 C9 C14 . . . . -0.5(4) ?
O5 C8 C9 C10 . . . . 180.0(3) ?
O2 C1 C2 C3 . . . . 172.9(3) ?
O2 C1 C2 C7 . . . . -5.7(5) ?
O1 C1 C2 C3 . . . . -6.4(5) ?
O1 C1 C2 C7 . . . . 175.0(3) ?
O4 C8 C9 C14 . . . . 179.4(3) ?
O4 C8 C9 C10 . . . . -0.2(5) ?
C12 C13 C14 C9 . . . . 0.8(5) ?
C12 C11 C10 C9 . . . . -0.4(6) ?
C1 C2 C3 C4 . . . . -177.2(3) ?
C1 C2 C7 C6 . . . . 177.4(3) ?
C13 C12 C11 C10 . . . . 1.1(5) ?
C2 C3 C4 C5 . . . . -0.1(6) ?
C8 C9 C14 C13 . . . . -179.7(3) ?
C8 C9 C10 C11 . . . . 179.5(3) ?
C5 C6 C7 C2 . . . . -0.2(6) ?
C14 C9 C10 C11 . . . . 0.0(5) ?
C3 C2 C7 C6 . . . . -1.2(5) ?
C6 C5 C4 C3 . . . . -1.3(6) ?
C11 C12 C13 C14 . . . . -1.3(5) ?
C10 C9 C14 C13 . . . . -0.2(5) ?
C7 C2 C3 C4 . . . . 1.4(6) ?
C4 C5 C6 C7 . . . . 1.5(6) ?
C28 N1 C30 C31 . . . . 59.9(19) ?
C28 N1 C24 C25 . . . . -164.0(17) ?
C28 N1 C26 C27 . . . . -51(2) ?
C30 N1 C28 C29 . . . . 49.3(17) ?
C30 N1 C24 C25 . . . . -41(2) ?
C30 N1 C26 C27 . . . . -175.9(17) ?
C24 N1 C28 C29 . . . . 170.7(13) ?
C24 N1 C30 C31 . . . . -58.1(19) ?
C24 N1 C26 C27 . . . . 63(2) ?
C26 N1 C28 C29 . . . . -73.3(16) ?
C26 N1 C30 C31 . . . . -177.9(15) ?
C26 N1 C24 C25 . . . . 80(2) ?
O14 C34 C32 O14 . . . 2_667 57.8(17) ?
C32 O14 C34 C32 2_667 . . . -58.8(18) ?
O13 C35 C33 O13 2_667 . . . -46(5) ?
C35 O13 C33 C35 2_667 . . . 42(5) ?
O10 C17 C16 O9 . . . . 58(4) ?
O9 C19 C18 O10 . . . . -34(3) ?
C17 O10 C18 C19 . . . . 45(3) ?
C16 O9 C19 C18 . . . . 38(4) ?
C19 O9 C16 C17 . . . . -50(4) ?
C18 O10 C17 C16 . . . . -57(3) ?
O11 C20 C21 O12 . . . . -66(4) ?
O11 C23 C22 O12 . . . . 35(4) ?
C20 O11 C23 C22 . . . . -38(4) ?
C20 C21 O12 C22 . . . . 56(3) ?
C23 O11 C20 C21 . . . . 49(4) ?
C23 C22 O12 C21 . . . . -39(3) ?
